data_7114922
loop_
_publ_author_name
'Fong, S.-W. Audi'
'Vittal, Jagadese J.'
'Hor, T. S. Andy'
'Henderson, William'
'Oliver, Allen G.'
'Rickard, Clifton E. F.'

_publ_section_title
;
 A rapid screening, &#x2018;combinatorial-type&#x2019; survey of the
 metalloligand chemistry of Pt2(PPh3)4(\m-S)2 using electrospray mass
 spectrometry
;
_journal_issue 5
_journal_name_full 'Chemical Communications'
_journal_page_first 421
_journal_paper_doi 10.1039/b009616b
_journal_year 2001
_chemical_formula_sum 'C168 H130 Au2 B2 F8 N2 P8 Pt4 S4'
_chemical_formula_weight 3900.65
_chemical_name_systematic
; 
? 
;
_space_group_IT_number 2
_symmetry_cell_setting triclinic
_symmetry_space_group_name_Hall '-P 1'
_symmetry_space_group_name_H-M 'P -1'
_atom_sites_solution_hydrogens geom
_atom_sites_solution_primary direct
_atom_sites_solution_secondary difmap
_audit_creation_method SHELXL-97
_cell_angle_alpha 98.6430(10)
_cell_angle_beta 95.9660(10)
_cell_angle_gamma 93.9230(10)
_cell_formula_units_Z 2
_cell_length_a 18.0900(2)
_cell_length_b 21.3643(2)
_cell_length_c 23.0658(2)
_cell_measurement_reflns_used 8192
_cell_measurement_temperature 200(2)
_cell_volume 8733.44(15)
_computing_structure_refinement 'SHELXL-97 (Sheldrick, 1997)'
_computing_structure_solution 'SHELXS-97 (Sheldrick, 1990)'
_diffrn_ambient_temperature 200(2)
_diffrn_measured_fraction_theta_full 0.986
_diffrn_measured_fraction_theta_max 0.986
_diffrn_measurement_device_type 'Siemens SMART CCD'
_diffrn_measurement_method multi-scan
_diffrn_radiation_monochromator graphite
_diffrn_radiation_source 'fine-focus sealed tube'
_diffrn_radiation_type MoK\a
_diffrn_radiation_wavelength 0.71073
_diffrn_reflns_av_R_equivalents 0.0562
_diffrn_reflns_av_sigmaI/netI 0.0767
_diffrn_reflns_limit_h_max 21
_diffrn_reflns_limit_h_min -21
_diffrn_reflns_limit_k_max 25
_diffrn_reflns_limit_k_min -25
_diffrn_reflns_limit_l_max 27
_diffrn_reflns_limit_l_min 0
_diffrn_reflns_number 83105
_diffrn_reflns_theta_full 25.00
_diffrn_reflns_theta_max 25.00
_diffrn_reflns_theta_min 1.14
_exptl_absorpt_coefficient_mu 5.040
_exptl_absorpt_correction_T_max 0.6886
_exptl_absorpt_correction_T_min 0.2260
_exptl_absorpt_correction_type empirical
_exptl_absorpt_process_details 'Blessing, 1995'
_exptl_crystal_colour yellow
_exptl_crystal_density_diffrn 1.483
_exptl_crystal_density_method 'not measured'
_exptl_crystal_description needle
_exptl_crystal_F_000 3776
_exptl_crystal_size_max 0.42
_exptl_crystal_size_mid 0.11
_exptl_crystal_size_min 0.08
_refine_diff_density_max 2.178
_refine_diff_density_min -1.899
_refine_diff_density_rms 0.148
_refine_ls_extinction_method none
_refine_ls_goodness_of_fit_ref 1.026
_refine_ls_hydrogen_treatment mixed
_refine_ls_matrix_type fullcycle
_refine_ls_number_parameters 1648
_refine_ls_number_reflns 30322
_refine_ls_number_restraints 69
_refine_ls_restrained_S_all 1.028
_refine_ls_R_factor_all 0.0735
_refine_ls_R_factor_gt 0.0463
_refine_ls_shift/su_max 0.542
_refine_ls_shift/su_mean 0.024
_refine_ls_structure_factor_coef Fsqd
_refine_ls_weighting_details 'w=1/[\s^2^(Fo^2^)+(0.0557P)^2^+0.0000P] where P=(Fo^2^+2Fc^2^)/3'
_refine_ls_weighting_scheme calc
_refine_ls_wR_factor_gt 0.1107
_refine_ls_wR_factor_ref 0.1208
_reflns_number_gt 20962
_reflns_number_total 30322
_reflns_threshold_expression >2sigma(I)
_cod_data_source_file b009616b.txt
_cod_data_source_block whaf4a
_cod_depositor_comments
;
The following automatic conversions were performed:

'_refine_ls_weighting_scheme' value 'calc
w=1/[\s^2^(Fo^2^)+(0.0557P)^2^+0.0000P] where P=(Fo^2^+2Fc^2^)/3' was
changed to 'calc'. New tag '_refine_ls_weighting_details' was
created. The value of the new tag was set to
'w=1/[\s^2^(Fo^2^)+(0.0557P)^2^+0.0000P] where P=(Fo^2^+2Fc^2^)/3'.

Automatic conversion script
Id: cif_fix_values 3143 2015-03-26 13:38:13Z robertas 
;
_cod_original_cell_volume 8733.43(15)
_cod_original_sg_symbol_H-M P-1
_cod_database_code 7114922

loop_
_symmetry_equiv_pos_as_xyz
'x, y, z'
'-x, -y, -z'

loop_
_atom_site_label
_atom_site_type_symbol
_atom_site_fract_x
_atom_site_fract_y
_atom_site_fract_z
_atom_site_U_iso_or_equiv
_atom_site_adp_type
_atom_site_occupancy
_atom_site_calc_flag
_atom_site_refinement_flags
_atom_site_disorder_assembly
_atom_site_disorder_group
Pt1 Pt 0.673531(16) 0.450621(14) 0.697998(14) 0.02852(7) Uani 1 d . . .
Pt2 Pt 0.611416(16) 0.369578(14) 0.796021(14) 0.02822(7) Uani 1 d . . .
Au1 Au 0.781509(18) 0.391945(17) 0.785964(17) 0.04341(9) Uani 1 d . . .
S1 S 0.69071(12) 0.46445(10) 0.80252(9) 0.0387(5) Uani 1 d . . .
S2 S 0.68058(12) 0.34494(10) 0.71545(10) 0.0398(5) Uani 1 d . . .
P1 P 0.66008(12) 0.41354(10) 0.59823(10) 0.0352(5) Uani 1 d . . .
P2 P 0.67835(12) 0.55701(10) 0.69660(10) 0.0344(5) Uani 1 d . . .
P3 P 0.54856(11) 0.27182(9) 0.77984(9) 0.0311(5) Uani 1 d . . .
P4 P 0.56042(12) 0.41285(10) 0.87833(9) 0.0332(5) Uani 1 d . . .
C1 C 0.6697(5) 0.4671(4) 0.5445(3) 0.037(2) Uani 1 d . . .
C2 C 0.7371(5) 0.4766(4) 0.5196(4) 0.049(2) Uani 1 d . . .
H2A H 0.7785 0.4541 0.5304 0.059 Uiso 1 calc R . .
C3 C 0.7430(6) 0.5184(5) 0.4797(4) 0.060(3) Uani 1 d . . .
H3A H 0.7887 0.5247 0.4637 0.072 Uiso 1 calc R . .
C4 C 0.6830(6) 0.5510(5) 0.4627(4) 0.069(3) Uani 1 d . . .
H4A H 0.6875 0.5790 0.4347 0.083 Uiso 1 calc R . .
C5 C 0.6162(6) 0.5429(5) 0.4867(4) 0.062(3) Uani 1 d . . .
H5A H 0.5750 0.5653 0.4750 0.074 Uiso 1 calc R . .
C6 C 0.6096(5) 0.5014(4) 0.5284(4) 0.048(2) Uani 1 d . . .
H6A H 0.5645 0.4968 0.5456 0.057 Uiso 1 calc R . .
C7 C 0.7285(5) 0.3559(4) 0.5823(4) 0.042(2) Uani 1 d . . .
C8 C 0.8032(5) 0.3731(5) 0.6061(5) 0.062(3) Uani 1 d . . .
H8A H 0.8175 0.4130 0.6303 0.075 Uiso 1 calc R . .
C9 C 0.8552(6) 0.3301(5) 0.5933(6) 0.078(4) Uani 1 d . . .
H9A H 0.9057 0.3419 0.6092 0.094 Uiso 1 calc R . .
C10 C 0.8395(7) 0.2748(5) 0.5608(6) 0.081(4) Uani 1 d . . .
H10A H 0.8780 0.2479 0.5522 0.097 Uiso 1 calc R . .
C11 C 0.7667(7) 0.2555(5) 0.5389(6) 0.089(4) Uani 1 d . . .
H11A H 0.7543 0.2141 0.5170 0.107 Uiso 1 calc R . .
C12 C 0.7102(6) 0.2966(4) 0.5488(4) 0.057(3) Uani 1 d . . .
H12A H 0.6600 0.2838 0.5325 0.068 Uiso 1 calc R . .
C13 C 0.5680(5) 0.3713(4) 0.5715(4) 0.043(2) Uani 1 d . . .
C14 C 0.5165(4) 0.3592(4) 0.6108(4) 0.043(2) Uani 1 d . . .
H14A H 0.5289 0.3738 0.6519 0.052 Uiso 1 calc R . .
C15 C 0.4484(5) 0.3265(5) 0.5908(4) 0.058(3) Uani 1 d . . .
H15A H 0.4137 0.3196 0.6179 0.070 Uiso 1 calc R . .
C16 C 0.4300(6) 0.3031(5) 0.5306(4) 0.069(3) Uani 1 d . . .
H16A H 0.3829 0.2807 0.5163 0.083 Uiso 1 calc R . .
C17 C 0.4819(7) 0.3136(5) 0.4930(5) 0.081(4) Uani 1 d . . .
H17A H 0.4708 0.2955 0.4526 0.097 Uiso 1 calc R . .
C18 C 0.5489(6) 0.3488(4) 0.5108(4) 0.060(3) Uani 1 d . . .
H18A H 0.5816 0.3577 0.4828 0.072 Uiso 1 calc R . .
C19 C 0.7033(5) 0.6025(4) 0.7705(3) 0.036(2) Uani 1 d . . .
C20 C 0.7767(5) 0.6136(4) 0.7952(4) 0.046(2) Uani 1 d . . .
H20A H 0.8157 0.6029 0.7719 0.055 Uiso 1 calc R . .
C21 C 0.7939(6) 0.6411(4) 0.8558(5) 0.062(3) Uani 1 d . . .
H21A H 0.8443 0.6485 0.8731 0.075 Uiso 1 calc R . .
C22 C 0.7374(6) 0.6566(5) 0.8890(5) 0.065(3) Uani 1 d . . .
H22A H 0.7491 0.6754 0.9292 0.078 Uiso 1 calc R . .
C23 C 0.6645(6) 0.6456(4) 0.8652(4) 0.060(3) Uani 1 d . . .
H23A H 0.6258 0.6564 0.8888 0.072 Uiso 1 calc R . .
C24 C 0.6471(5) 0.6183(4) 0.8057(4) 0.043(2) Uani 1 d . . .
H24A H 0.5964 0.6104 0.7892 0.052 Uiso 1 calc R . .
C26 C 0.5920(5) 0.5895(4) 0.6731(4) 0.041(2) Uani 1 d . . .
C27 C 0.5880(6) 0.6545(5) 0.6790(4) 0.061(3) Uani 1 d . . .
H27A H 0.6316 0.6824 0.6921 0.073 Uiso 1 calc R . .
C28 C 0.5201(6) 0.6791(5) 0.6658(4) 0.067(3) Uani 1 d . . .
H28A H 0.5176 0.7238 0.6707 0.080 Uiso 1 calc R . .
C29 C 0.4575(6) 0.6403(6) 0.6460(4) 0.073(4) Uani 1 d . . .
H29A H 0.4120 0.6579 0.6362 0.087 Uiso 1 calc R . .
C30 C 0.4595(6) 0.5755(6) 0.6400(4) 0.066(3) Uani 1 d . . .
H30A H 0.4150 0.5486 0.6267 0.080 Uiso 1 calc R . .
C31 C 0.5268(5) 0.5486(5) 0.6532(4) 0.051(2) Uani 1 d . . .
H31A H 0.5283 0.5038 0.6488 0.062 Uiso 1 calc R . .
C32 C 0.7512(5) 0.5834(4) 0.6531(4) 0.040(2) Uani 1 d . . .
C33 C 0.8176(5) 0.5550(4) 0.6591(4) 0.046(2) Uani 1 d . . .
H33A H 0.8231 0.5232 0.6836 0.055 Uiso 1 calc R . .
C34 C 0.8767(5) 0.5738(5) 0.6289(5) 0.067(3) Uani 1 d . . .
H34A H 0.9232 0.5558 0.6336 0.081 Uiso 1 calc R . .
C35 C 0.8667(7) 0.6182(5) 0.5925(5) 0.080(4) Uani 1 d . . .
H35A H 0.9062 0.6300 0.5712 0.095 Uiso 1 calc R . .
C36 C 0.8011(6) 0.6460(5) 0.5862(5) 0.067(3) Uani 1 d . . .
H36A H 0.7957 0.6774 0.5614 0.081 Uiso 1 calc R . .
C37 C 0.7420(6) 0.6280(4) 0.6164(4) 0.055(3) Uani 1 d . . .
H37A H 0.6958 0.6465 0.6116 0.065 Uiso 1 calc R . .
C38 C 0.5561(5) 0.2318(4) 0.8444(4) 0.038(2) Uani 1 d . . .
C39 C 0.4975(5) 0.1950(4) 0.8599(4) 0.042(2) Uani 1 d . . .
H39A H 0.4491 0.1914 0.8387 0.051 Uiso 1 calc R . .
C40 C 0.5125(5) 0.1633(4) 0.9082(4) 0.049(2) Uani 1 d . . .
H40A H 0.4731 0.1377 0.9195 0.059 Uiso 1 calc R . .
C41 C 0.5806(5) 0.1675(4) 0.9395(4) 0.049(2) Uani 1 d . . .
H41A H 0.5888 0.1438 0.9709 0.059 Uiso 1 calc R . .
C42 C 0.6373(5) 0.2059(4) 0.9258(4) 0.050(2) Uani 1 d . . .
H42A H 0.6849 0.2105 0.9485 0.060 Uiso 1 calc R . .
C43 C 0.6251(5) 0.2376(4) 0.8792(4) 0.043(2) Uani 1 d . . .
H43A H 0.6647 0.2645 0.8701 0.051 Uiso 1 calc R . .
C44 C 0.4510(4) 0.2693(4) 0.7503(4) 0.0340(19) Uani 1 d . . .
C45 C 0.4180(5) 0.3260(4) 0.7452(4) 0.043(2) Uani 1 d . . .
H45A H 0.4460 0.3655 0.7597 0.051 Uiso 1 calc R . .
C46 C 0.3454(5) 0.3252(5) 0.7194(4) 0.054(3) Uani 1 d . . .
H46A H 0.3242 0.3639 0.7150 0.065 Uiso 1 calc R . .
C47 C 0.3044(5) 0.2685(6) 0.7002(5) 0.068(3) Uani 1 d . . .
H47A H 0.2542 0.2679 0.6830 0.082 Uiso 1 calc R . .
C48 C 0.3350(6) 0.2121(5) 0.7055(5) 0.070(3) Uani 1 d . . .
H48A H 0.3061 0.1728 0.6921 0.084 Uiso 1 calc R . .
C49 C 0.4091(5) 0.2129(4) 0.7308(4) 0.051(2) Uani 1 d . . .
H49A H 0.4304 0.1740 0.7344 0.061 Uiso 1 calc R . .
C50 C 0.5878(5) 0.2185(4) 0.7237(4) 0.041(2) Uani 1 d . . .
C51 C 0.6455(5) 0.1828(4) 0.7381(4) 0.049(2) Uani 1 d . . .
H51A H 0.6615 0.1816 0.7784 0.059 Uiso 1 calc R . .
C52 C 0.6814(5) 0.1480(4) 0.6936(5) 0.062(3) Uani 1 d . . .
H52A H 0.7216 0.1239 0.7038 0.075 Uiso 1 calc R . .
C53 C 0.6569(6) 0.1497(5) 0.6349(5) 0.064(3) Uani 1 d . . .
H53A H 0.6808 0.1267 0.6047 0.077 Uiso 1 calc R . .
C54 C 0.5989(6) 0.1840(4) 0.6201(5) 0.062(3) Uani 1 d . . .
H54A H 0.5833 0.1849 0.5796 0.074 Uiso 1 calc R . .
C55 C 0.5618(5) 0.2178(4) 0.6631(4) 0.048(2) Uani 1 d . . .
H55A H 0.5201 0.2400 0.6522 0.057 Uiso 1 calc R . .
C56 C 0.5028(4) 0.4761(4) 0.8637(4) 0.037(2) Uani 1 d . . .
C57 C 0.4986(5) 0.4982(4) 0.8094(4) 0.045(2) Uani 1 d . . .
H57A H 0.5266 0.4800 0.7795 0.054 Uiso 1 calc R . .
C58 C 0.4540(5) 0.5465(5) 0.7989(5) 0.058(3) Uani 1 d . . .
H58A H 0.4508 0.5610 0.7618 0.069 Uiso 1 calc R . .
C59 C 0.4138(5) 0.5740(5) 0.8436(5) 0.063(3) Uani 1 d . . .
H59A H 0.3841 0.6077 0.8367 0.076 Uiso 1 calc R . .
C60 C 0.4165(5) 0.5532(4) 0.8962(5) 0.056(3) Uani 1 d . . .
H60A H 0.3882 0.5717 0.9257 0.067 Uiso 1 calc R . .
C61 C 0.4610(5) 0.5045(4) 0.9072(4) 0.044(2) Uani 1 d . . .
H61A H 0.4631 0.4903 0.9444 0.053 Uiso 1 calc R . .
C62 C 0.6381(5) 0.4488(4) 0.9343(3) 0.036(2) Uani 1 d . . .
C63 C 0.6440(5) 0.5134(4) 0.9573(4) 0.046(2) Uani 1 d . . .
H63A H 0.6067 0.5396 0.9455 0.055 Uiso 1 calc R . .
C64 C 0.7041(5) 0.5388(5) 0.9971(4) 0.057(3) Uani 1 d . . .
H64A H 0.7084 0.5828 1.0129 0.068 Uiso 1 calc R . .
C65 C 0.7580(6) 0.5011(5) 1.0143(4) 0.066(3) Uani 1 d . . .
H65A H 0.7996 0.5196 1.0415 0.080 Uiso 1 calc R . .
C66 C 0.7533(6) 0.4367(5) 0.9928(5) 0.065(3) Uani 1 d . . .
H66A H 0.7901 0.4105 1.0055 0.078 Uiso 1 calc R . .
C67 C 0.6933(5) 0.4123(4) 0.9526(4) 0.052(2) Uani 1 d . . .
H67A H 0.6897 0.3684 0.9366 0.062 Uiso 1 calc R . .
C68 C 0.4992(4) 0.3654(4) 0.9168(3) 0.0323(19) Uani 1 d . . .
C69 C 0.4252(5) 0.3526(4) 0.8954(4) 0.046(2) Uani 1 d . . .
H69A H 0.4067 0.3676 0.8604 0.055 Uiso 1 calc R . .
C70 C 0.3760(5) 0.3175(4) 0.9246(5) 0.056(3) Uani 1 d . . .
H70A H 0.3245 0.3098 0.9104 0.068 Uiso 1 calc R . .
C71 C 0.4044(6) 0.2948(4) 0.9738(4) 0.055(3) Uani 1 d . . .
H71A H 0.3718 0.2708 0.9936 0.066 Uiso 1 calc R . .
C72 C 0.4779(6) 0.3055(5) 0.9955(4) 0.056(3) Uani 1 d . . .
H72A H 0.4958 0.2895 1.0301 0.067 Uiso 1 calc R . .
C73 C 0.5270(5) 0.3403(4) 0.9664(4) 0.044(2) Uani 1 d . . .
H73A H 0.5787 0.3467 0.9804 0.053 Uiso 1 calc R . .
N1 N 0.8502(4) 0.3158(3) 0.7637(4) 0.035(3) Uiso 0.50 d PGU A 1
C74 C 0.9178(4) 0.3268(3) 0.7997(3) 0.050(5) Uiso 0.50 d PGU A 1
C76 C 0.9701(5) 0.2821(4) 0.7953(5) 0.063(5) Uiso 0.50 d PGU A 1
C75 C 0.9549(6) 0.2264(4) 0.7548(6) 0.079(6) Uiso 0.50 d PGU A 1
C77 C 0.8873(6) 0.2154(4) 0.7188(5) 0.057(5) Uiso 0.50 d PGU A 1
C78 C 0.8349(5) 0.2601(4) 0.7232(4) 0.041(4) Uiso 0.50 d PGU A 1
C79 C 0.8761(5) 0.4326(4) 0.8458(5) 0.054(6) Uiso 0.50 d PGU A 1
C80 C 0.9383(4) 0.3979(4) 0.8468(4) 0.076(8) Uiso 0.50 d PGU A 1
C81 C 1.0033(5) 0.4223(5) 0.8830(6) 0.098(9) Uiso 0.50 d PGU A 1
C82 C 1.0061(7) 0.4815(6) 0.9181(7) 0.089(8) Uiso 0.50 d PGU A 1
C83 C 0.9439(7) 0.5162(5) 0.9170(6) 0.083(7) Uiso 0.50 d PGU A 1
C84 C 0.8789(6) 0.4918(4) 0.8809(6) 0.057(6) Uiso 0.50 d PGU A 1
C85 C 0.9422(13) 0.5763(11) 0.9506(10) 0.075(6) Uiso 0.50 d PU A 1
N1' N 0.8615(4) 0.4365(4) 0.8483(5) 0.061(6) Uiso 0.50 d PGU A 2
C74' C 0.9272(4) 0.4062(3) 0.8498(4) 0.061(7) Uiso 0.50 d PGU A 2
C75' C 0.9902(5) 0.4345(5) 0.8864(5) 0.079(7) Uiso 0.50 d PGU A 2
C76' C 0.9876(6) 0.4930(5) 0.9216(6) 0.086(8) Uiso 0.50 d PGU A 2
C77' C 0.9220(7) 0.5232(5) 0.9200(6) 0.074(7) Uiso 0.50 d PGU A 2
C78' C 0.8589(6) 0.4950(4) 0.8834(6) 0.052(5) Uiso 0.50 d PGU A 2
C79' C 0.8656(4) 0.3405(4) 0.7808(4) 0.044(4) Uiso 0.50 d PGU A 2
C80' C 0.9326(4) 0.3534(3) 0.8175(3) 0.033(4) Uiso 0.50 d PGU A 2
C81' C 0.9868(5) 0.3104(4) 0.8138(5) 0.078(6) Uiso 0.50 d PGU A 2
C82' C 0.9740(6) 0.2544(4) 0.7734(6) 0.065(6) Uiso 0.50 d PGU A 2
C83' C 0.9069(6) 0.2416(4) 0.7367(5) 0.072(6) Uiso 0.50 d PGU A 2
C84' C 0.8527(5) 0.2846(4) 0.7404(5) 0.045(4) Uiso 0.50 d PGU A 2
C85' C 0.8952(14) 0.1748(12) 0.6880(12) 0.088(8) Uiso 0.50 d PU A 2
Pt3 Pt 0.734094(16) 0.096506(14) 0.238634(14) 0.03159(8) Uani 1 d . . .
Pt4 Pt 0.911483(16) 0.122836(15) 0.216112(15) 0.03383(8) Uani 1 d . . .
Au2 Au 0.860164(18) 0.027711(17) 0.296552(17) 0.04396(9) Uani 1 d . . .
S3 S 0.84636(12) 0.13606(11) 0.30038(10) 0.0434(6) Uani 1 d . . .
S4 S 0.82237(11) 0.03330(10) 0.19560(10) 0.0376(5) Uani 1 d . . .
P5 P 0.66784(12) 0.16779(10) 0.29231(10) 0.0369(5) Uani 1 d . . .
P6 P 0.63666(12) 0.03057(10) 0.18584(10) 0.0363(5) Uani 1 d . . .
P7 P 0.99542(12) 0.20839(10) 0.25119(11) 0.0402(6) Uani 1 d . . .
P8 P 0.95319(12) 0.08801(10) 0.12772(10) 0.0368(5) Uani 1 d . . .
N2 N 0.8672(4) -0.0682(4) 0.2917(4) 0.067(3) Uani 1 d . . .
C86 C 0.7186(4) 0.2460(4) 0.3137(4) 0.045(2) Uani 1 d . . .
C87 C 0.7519(5) 0.2741(4) 0.2709(5) 0.056(3) Uani 1 d . . .
H87A H 0.7546 0.2496 0.2333 0.067 Uiso 1 calc R . .
C88 C 0.7808(6) 0.3363(5) 0.2818(6) 0.077(4) Uani 1 d . . .
H88A H 0.7994 0.3559 0.2513 0.092 Uiso 1 calc R . .
C89 C 0.7826(6) 0.3707(5) 0.3389(7) 0.091(4) Uani 1 d . . .
H89A H 0.8032 0.4136 0.3475 0.109 Uiso 1 calc R . .
C90 C 0.7546(6) 0.3419(5) 0.3822(6) 0.093(4) Uani 1 d . . .
H90A H 0.7566 0.3650 0.4210 0.111 Uiso 1 calc R . .
C91 C 0.7227(5) 0.2785(4) 0.3700(4) 0.058(3) Uani 1 d . . .
H91A H 0.7043 0.2586 0.4005 0.069 Uiso 1 calc R . .
C92 C 0.5781(4) 0.1872(4) 0.2585(4) 0.038(2) Uani 1 d . . .
C93 C 0.5726(5) 0.2387(4) 0.2281(4) 0.046(2) Uani 1 d . . .
H93A H 0.6158 0.2666 0.2280 0.055 Uiso 1 calc R . .
C94 C 0.5061(5) 0.2502(5) 0.1981(4) 0.058(3) Uani 1 d . . .
H94A H 0.5031 0.2863 0.1788 0.069 Uiso 1 calc R . .
C95 C 0.4439(5) 0.2082(5) 0.1967(5) 0.064(3) Uani 1 d . . .
H95A H 0.3979 0.2157 0.1762 0.077 Uiso 1 calc R . .
C96 C 0.4478(5) 0.1553(5) 0.2248(5) 0.065(3) Uani 1 d . . .
H96A H 0.4056 0.1258 0.2227 0.078 Uiso 1 calc R . .
C97 C 0.5153(5) 0.1469(4) 0.2561(4) 0.046(2) Uani 1 d . . .
H97A H 0.5179 0.1116 0.2766 0.055 Uiso 1 calc R . .
C98 C 0.6471(5) 0.1440(4) 0.3614(4) 0.046(2) Uani 1 d . . .
C99 C 0.6952(5) 0.1057(4) 0.3889(4) 0.053(3) Uani 1 d . . .
H99A H 0.7374 0.0920 0.3707 0.063 Uiso 1 calc R . .
C100 C 0.6820(6) 0.0878(5) 0.4420(4) 0.063(3) Uani 1 d . . .
H10B H 0.7162 0.0631 0.4606 0.075 Uiso 1 calc R . .
C101 C 0.6190(7) 0.1054(5) 0.4692(5) 0.078(4) Uani 1 d . . .
H10C H 0.6080 0.0908 0.5045 0.094 Uiso 1 calc R . .
C102 C 0.5737(7) 0.1446(6) 0.4426(5) 0.080(4) Uani 1 d . . .
H10D H 0.5326 0.1594 0.4617 0.096 Uiso 1 calc R . .
C103 C 0.5854(6) 0.1634(5) 0.3894(4) 0.064(3) Uani 1 d . . .
H10E H 0.5519 0.1893 0.3718 0.077 Uiso 1 calc R . .
C104 C 0.6687(4) -0.0371(4) 0.1392(4) 0.040(2) Uani 1 d . . .
C105 C 0.6790(5) -0.0941(4) 0.1600(5) 0.055(3) Uani 1 d . . .
H10F H 0.6673 -0.0993 0.1983 0.066 Uiso 1 calc R . .
C106 C 0.7064(5) -0.1435(5) 0.1243(5) 0.070(3) Uani 1 d . . .
H10G H 0.7119 -0.1830 0.1378 0.084 Uiso 1 calc R . .
C107 C 0.7254(5) -0.1357(5) 0.0706(5) 0.076(4) Uani 1 d . . .
H10H H 0.7448 -0.1697 0.0469 0.092 Uiso 1 calc R . .
C108 C 0.7169(5) -0.0782(5) 0.0493(5) 0.069(3) Uani 1 d . . .
H10I H 0.7304 -0.0730 0.0115 0.083 Uiso 1 calc R . .
C109 C 0.6885(5) -0.0290(5) 0.0845(4) 0.053(3) Uani 1 d . . .
H10J H 0.6828 0.0104 0.0708 0.064 Uiso 1 calc R . .
C110 C 0.5708(4) 0.0602(4) 0.1334(4) 0.041(2) Uani 1 d . . .
C111 C 0.5834(5) 0.1200(4) 0.1211(4) 0.044(2) Uani 1 d . . .
H11B H 0.6265 0.1459 0.1401 0.053 Uiso 1 calc R . .
C112 C 0.5335(6) 0.1443(5) 0.0807(4) 0.060(3) Uani 1 d . . .
H11C H 0.5423 0.1866 0.0734 0.073 Uiso 1 calc R . .
C113 C 0.4721(6) 0.1064(6) 0.0518(5) 0.071(3) Uani 1 d . . .
H11D H 0.4377 0.1219 0.0245 0.085 Uiso 1 calc R . .
C114 C 0.4619(6) 0.0440(6) 0.0640(6) 0.086(4) Uani 1 d . . .
H11E H 0.4204 0.0170 0.0436 0.103 Uiso 1 calc R . .
C115 C 0.5105(5) 0.0201(5) 0.1048(5) 0.067(3) Uani 1 d . . .
H11F H 0.5023 -0.0221 0.1126 0.081 Uiso 1 calc R . .
C116 C 0.5865(5) -0.0042(4) 0.2399(4) 0.048(3) Uani 1 d . . .
C117 C 0.6261(6) -0.0196(5) 0.2898(5) 0.071(3) Uani 1 d . . .
H11G H 0.6789 -0.0127 0.2942 0.085 Uiso 1 calc R . .
C118 C 0.5936(8) -0.0437(5) 0.3320(5) 0.091(4) Uani 1 d . . .
H11H H 0.6231 -0.0541 0.3652 0.109 Uiso 1 calc R . .
C119 C 0.5157(8) -0.0535(5) 0.3271(7) 0.098(5) Uani 1 d . . .
H11I H 0.4920 -0.0699 0.3572 0.117 Uiso 1 calc R . .
C120 C 0.4754(7) -0.0398(5) 0.2799(7) 0.105(6) Uani 1 d . . .
H12B H 0.4226 -0.0472 0.2764 0.126 Uiso 1 calc R . .
C121 C 0.5079(6) -0.0151(5) 0.2358(6) 0.079(4) Uani 1 d . . .
H12C H 0.4775 -0.0054 0.2028 0.095 Uiso 1 calc R . .
C122 C 0.9768(4) 0.2794(4) 0.2214(4) 0.043(2) Uani 1 d . . .
C123 C 1.0196(5) 0.3368(4) 0.2421(5) 0.057(3) Uani 1 d . . .
H12D H 1.0603 0.3387 0.2721 0.068 Uiso 1 calc R . .
C124 C 1.0032(6) 0.3907(5) 0.2193(6) 0.081(4) Uani 1 d . . .
H12E H 1.0298 0.4302 0.2362 0.098 Uiso 1 calc R . .
C125 C 0.9486(6) 0.3885(5) 0.1722(5) 0.072(3) Uani 1 d . . .
H12F H 0.9406 0.4251 0.1543 0.086 Uiso 1 calc R . .
C126 C 0.9066(6) 0.3326(5) 0.1520(5) 0.068(3) Uani 1 d . . .
H12G H 0.8666 0.3316 0.1216 0.081 Uiso 1 calc R . .
C127 C 0.9200(5) 0.2776(4) 0.1741(5) 0.056(3) Uani 1 d . . .
H12H H 0.8913 0.2389 0.1578 0.067 Uiso 1 calc R . .
C128 C 1.0935(4) 0.1909(4) 0.2445(4) 0.042(2) Uani 1 d . . .
C129 C 1.1158(5) 0.1374(4) 0.2615(4) 0.053(3) Uani 1 d . . .
H12I H 1.0809 0.1087 0.2743 0.063 Uiso 1 calc R . .
C130 C 1.1898(5) 0.1234(5) 0.2606(6) 0.076(4) Uani 1 d . . .
H13A H 1.2054 0.0849 0.2718 0.092 Uiso 1 calc R . .
C131 C 1.2402(5) 0.1664(5) 0.2431(6) 0.079(4) Uani 1 d . . .
H13B H 1.2915 0.1592 0.2447 0.094 Uiso 1 calc R . .
C132 C 1.2157(5) 0.2191(5) 0.2237(5) 0.068(3) Uani 1 d . . .
H13C H 1.2503 0.2470 0.2097 0.082 Uiso 1 calc R . .
C133 C 1.1425(5) 0.2335(4) 0.2236(4) 0.045(2) Uani 1 d . . .
H13D H 1.1261 0.2706 0.2099 0.054 Uiso 1 calc R . .
C134 C 0.9963(5) 0.2345(4) 0.3309(4) 0.048(2) Uani 1 d . . .
C135 C 0.9438(5) 0.2745(5) 0.3505(5) 0.073(4) Uani 1 d . . .
H13E H 0.9100 0.2897 0.3227 0.087 Uiso 1 calc R . .
C136 C 0.9403(6) 0.2922(7) 0.4089(6) 0.108(6) Uani 1 d . . .
H13F H 0.9048 0.3203 0.4221 0.130 Uiso 1 calc R . .
C137 C 0.9898(7) 0.2684(6) 0.4498(6) 0.096(5) Uani 1 d . . .
H13G H 0.9875 0.2807 0.4909 0.115 Uiso 1 calc R . .
C138 C 1.0407(8) 0.2282(6) 0.4318(5) 0.092(4) Uani 1 d . . .
H13H H 1.0737 0.2120 0.4596 0.111 Uiso 1 calc R . .
C139 C 1.0431(6) 0.2115(5) 0.3715(5) 0.065(3) Uani 1 d . . .
H13I H 1.0783 0.1832 0.3581 0.078 Uiso 1 calc R . .
C140 C 0.8830(4) 0.0921(3) 0.0659(4) 0.0340(19) Uani 1 d . . .
C141 C 0.8151(5) 0.1162(4) 0.0747(4) 0.043(2) Uani 1 d . . .
H14B H 0.8049 0.1315 0.1136 0.052 Uiso 1 calc R . .
C142 C 0.7617(5) 0.1182(4) 0.0270(4) 0.055(3) Uani 1 d . . .
H14C H 0.7161 0.1361 0.0335 0.065 Uiso 1 calc R . .
C143 C 0.7747(6) 0.0947(4) -0.0282(5) 0.059(3) Uani 1 d . . .
H14D H 0.7371 0.0945 -0.0602 0.071 Uiso 1 calc R . .
C144 C 0.8425(6) 0.0707(5) -0.0392(5) 0.061(3) Uani 1 d . . .
H14E H 0.8512 0.0551 -0.0785 0.073 Uiso 1 calc R . .
C145 C 0.8984(5) 0.0698(4) 0.0084(4) 0.051(2) Uani 1 d . . .
H14F H 0.9452 0.0543 0.0015 0.061 Uiso 1 calc R . .
C146 C 0.9684(4) 0.0033(4) 0.1249(4) 0.037(2) Uani 1 d . . .
C147 C 0.9282(5) -0.0445(4) 0.0851(4) 0.048(2) Uani 1 d . . .
H14G H 0.8921 -0.0348 0.0555 0.058 Uiso 1 calc R . .
C148 C 0.9413(5) -0.1066(4) 0.0889(5) 0.057(3) Uani 1 d . . .
H14H H 0.9137 -0.1392 0.0609 0.068 Uiso 1 calc R . .
C149 C 0.9909(6) -0.1237(4) 0.1300(5) 0.058(3) Uani 1 d . . .
H14I H 0.9986 -0.1671 0.1312 0.070 Uiso 1 calc R . .
C150 C 1.0305(6) -0.0749(5) 0.1710(5) 0.067(3) Uani 1 d . . .
H15B H 1.0660 -0.0850 0.2009 0.081 Uiso 1 calc R . .
C151 C 1.0188(5) -0.0134(4) 0.1685(5) 0.056(3) Uani 1 d . . .
H15C H 1.0456 0.0190 0.1972 0.067 Uiso 1 calc R . .
C152 C 1.0366(5) 0.1251(4) 0.1041(4) 0.040(2) Uani 1 d . . .
C153 C 1.1044(5) 0.0975(4) 0.1056(4) 0.049(2) Uani 1 d . . .
H15D H 1.1088 0.0582 0.1197 0.059 Uiso 1 calc R . .
C154 C 1.1657(5) 0.1282(5) 0.0863(5) 0.064(3) Uani 1 d . . .
H15E H 1.2124 0.1104 0.0886 0.077 Uiso 1 calc R . .
C155 C 1.1589(5) 0.1839(5) 0.0639(4) 0.064(3) Uani 1 d . . .
H15F H 1.2003 0.2031 0.0490 0.076 Uiso 1 calc R . .
C156 C 1.0919(6) 0.2124(4) 0.0629(4) 0.060(3) Uani 1 d . . .
H15G H 1.0883 0.2518 0.0488 0.072 Uiso 1 calc R . .
C157 C 1.0300(5) 0.1830(4) 0.0827(4) 0.050(2) Uani 1 d . . .
H15H H 0.9839 0.2019 0.0817 0.060 Uiso 1 calc R . .
C158 C 0.8784(6) -0.0892(5) 0.3439(6) 0.080(4) Uani 1 d . . .
C159 C 0.8823(7) -0.1543(7) 0.3454(7) 0.105(5) Uani 1 d . . .
H15I H 0.8917 -0.1688 0.3822 0.126 Uiso 1 calc R . .
C160 C 0.8727(6) -0.1973(6) 0.2936(8) 0.109(6) Uani 1 d . . .
H16B H 0.8749 -0.2414 0.2950 0.131 Uiso 1 calc R . .
C161 C 0.8602(5) -0.1771(5) 0.2412(7) 0.090(5) Uani 1 d . . .
H16C H 0.8529 -0.2064 0.2054 0.108 Uiso 1 calc R . .
C162 C 0.8583(5) -0.1113(5) 0.2412(5) 0.061(3) Uani 1 d . . .
H16D H 0.8504 -0.0965 0.2044 0.074 Uiso 1 calc R . .
C163 C 0.8863(4) 0.0234(4) 0.3835(3) 0.066(3) Uani 1 d G . .
C164 C 0.8878(5) -0.0386(3) 0.3949(4) 0.095(4) Uani 1 d G . .
C165 C 0.8984(6) -0.0502(4) 0.4527(5) 0.154(8) Uani 1 d G . .
H16E H 0.8994 -0.0926 0.4605 0.185 Uiso 1 calc R . .
C166 C 0.9075(6) 0.0003(6) 0.4993(3) 0.192(11) Uani 1 d G . .
H16F H 0.9147 -0.0076 0.5388 0.231 Uiso 1 calc R . .
C167 C 0.9060(6) 0.0623(5) 0.4880(3) 0.143(7) Uani 1 d G . .
C168 C 0.8954(4) 0.0739(3) 0.4301(4) 0.080(4) Uani 1 d G . .
H16H H 0.8944 0.1163 0.4223 0.096 Uiso 1 calc R . .
C169 C 0.9144(13) 0.1168(10) 0.5368(8) 0.251(15) Uani 1 d . . .
H16I H 0.9167 0.1566 0.5206 0.376 Uiso 1 calc R . .
H16J H 0.9603 0.1149 0.5628 0.376 Uiso 1 calc R . .
H16K H 0.8715 0.1148 0.5595 0.376 Uiso 1 calc R . .
B1 B 0.7062(8) 0.2871(6) 0.0977(6) 0.067(4) Uiso 1 d . . .
F1 F 0.7215(4) 0.2353(3) 0.1229(3) 0.094(2) Uiso 1 d . . .
F2 F 0.7254(4) 0.3429(4) 0.1361(4) 0.112(2) Uiso 1 d . . .
F3 F 0.7415(5) 0.2871(4) 0.0494(4) 0.126(3) Uiso 1 d . . .
F4 F 0.6294(5) 0.2838(4) 0.0823(4) 0.130(3) Uiso 1 d . . .
B2 B 0.8484(9) 0.6946(8) 0.0621(8) 0.136(8) Uiso 1 d D . .
F5 F 0.7920(4) 0.7184(3) 0.0346(3) 0.093(2) Uiso 1 d D . .
F6 F 0.9107(4) 0.7346(4) 0.0790(4) 0.122(3) Uiso 1 d D . .
F7 F 0.8385(6) 0.6491(5) 0.0915(5) 0.189(5) Uiso 1 d D . .
F8 F 0.8729(8) 0.6528(6) 0.0115(6) 0.257(7) Uiso 1 d D . .

loop_
_atom_site_aniso_label
_atom_site_aniso_U_11
_atom_site_aniso_U_22
_atom_site_aniso_U_33
_atom_site_aniso_U_23
_atom_site_aniso_U_13
_atom_site_aniso_U_12
Pt1 0.02724(16) 0.03046(16) 0.02726(18) 0.00310(13) 0.00274(13) 0.00209(13)
Pt2 0.02779(16) 0.03012(16) 0.02675(17) 0.00363(13) 0.00394(13) 0.00322(13)
Au1 0.02865(18) 0.0553(2) 0.0507(2) 0.02347(18) 0.00230(16) 0.00566(16)
S1 0.0430(12) 0.0428(12) 0.0278(12) 0.0061(10) -0.0012(10) -0.0075(10)
S2 0.0427(12) 0.0368(12) 0.0452(14) 0.0104(10) 0.0201(11) 0.0107(10)
P1 0.0387(12) 0.0366(12) 0.0295(13) 0.0034(10) 0.0057(10) -0.0004(10)
P2 0.0376(12) 0.0337(12) 0.0302(13) 0.0032(10) 0.0009(10) 0.0006(10)
P3 0.0328(11) 0.0290(11) 0.0306(12) 0.0011(9) 0.0061(9) 0.0007(9)
P4 0.0366(12) 0.0345(12) 0.0274(12) 0.0009(9) 0.0043(9) 0.0037(9)
C1 0.050(5) 0.040(5) 0.017(4) -0.004(4) 0.001(4) -0.007(4)
C2 0.050(6) 0.045(5) 0.050(6) -0.001(5) 0.011(5) -0.002(4)
C3 0.070(7) 0.065(7) 0.042(6) 0.004(5) 0.017(5) -0.020(6)
C4 0.083(8) 0.079(8) 0.043(7) 0.024(6) -0.005(6) -0.013(7)
C5 0.058(7) 0.076(7) 0.055(7) 0.030(6) 0.000(5) 0.000(6)
C6 0.043(5) 0.060(6) 0.039(6) 0.010(5) 0.001(4) 0.000(5)
C7 0.052(6) 0.043(5) 0.035(5) 0.010(4) 0.023(4) 0.000(4)
C8 0.056(7) 0.064(7) 0.070(8) 0.008(6) 0.021(6) 0.013(5)
C9 0.053(7) 0.084(9) 0.106(11) 0.018(8) 0.037(7) 0.016(6)
C10 0.088(9) 0.057(7) 0.113(11) 0.012(7) 0.061(8) 0.040(7)
C11 0.121(11) 0.065(8) 0.083(10) -0.020(7) 0.058(8) 0.013(8)
C12 0.073(7) 0.040(5) 0.060(7) 0.000(5) 0.024(6) 0.011(5)
C13 0.049(5) 0.046(5) 0.031(5) 0.006(4) -0.007(4) -0.001(4)
C14 0.030(5) 0.062(6) 0.035(5) 0.007(4) -0.003(4) -0.001(4)
C15 0.050(6) 0.068(7) 0.052(7) 0.015(5) -0.007(5) -0.017(5)
C16 0.065(7) 0.083(8) 0.049(7) 0.019(6) -0.026(5) -0.044(6)
C17 0.093(9) 0.090(9) 0.048(7) 0.003(6) -0.016(6) -0.030(7)
C18 0.066(7) 0.061(6) 0.044(6) 0.006(5) -0.005(5) -0.027(5)
C19 0.055(6) 0.029(4) 0.020(4) 0.003(3) -0.002(4) -0.006(4)
C20 0.041(5) 0.042(5) 0.051(6) 0.006(4) -0.003(4) -0.006(4)
C21 0.073(7) 0.038(5) 0.067(8) 0.002(5) -0.015(6) -0.011(5)
C22 0.098(9) 0.051(6) 0.041(6) 0.000(5) -0.003(6) 0.006(6)
C23 0.092(8) 0.052(6) 0.040(6) 0.003(5) 0.020(6) 0.015(6)
C24 0.058(6) 0.043(5) 0.027(5) 0.004(4) 0.005(4) 0.002(4)
C26 0.054(6) 0.047(5) 0.026(5) 0.011(4) 0.009(4) 0.014(4)
C27 0.084(8) 0.049(6) 0.053(7) 0.010(5) 0.010(6) 0.027(5)
C28 0.095(9) 0.074(7) 0.032(6) -0.004(5) -0.003(6) 0.052(7)
C29 0.085(8) 0.110(10) 0.031(6) 0.011(6) 0.006(5) 0.070(7)
C30 0.056(7) 0.111(9) 0.029(6) -0.001(6) -0.005(5) 0.018(6)
C31 0.044(6) 0.072(7) 0.036(6) 0.004(5) -0.005(4) 0.013(5)
C32 0.042(5) 0.034(5) 0.041(5) 0.002(4) 0.008(4) -0.007(4)
C33 0.049(6) 0.042(5) 0.041(6) -0.002(4) 0.001(4) -0.011(4)
C34 0.040(6) 0.091(8) 0.059(7) -0.025(6) 0.021(5) -0.019(6)
C35 0.079(8) 0.083(9) 0.071(9) 0.016(7) 0.015(7) -0.042(7)
C36 0.083(8) 0.062(7) 0.060(7) 0.025(6) 0.015(6) -0.015(6)
C37 0.070(7) 0.044(5) 0.051(6) 0.009(5) 0.020(5) -0.006(5)
C38 0.049(5) 0.030(4) 0.033(5) -0.005(4) 0.007(4) 0.003(4)
C39 0.047(5) 0.031(5) 0.047(6) 0.002(4) 0.012(4) -0.005(4)
C40 0.054(6) 0.048(6) 0.046(6) 0.011(5) 0.018(5) -0.007(5)
C41 0.064(6) 0.053(6) 0.036(6) 0.018(5) 0.010(5) 0.015(5)
C42 0.050(6) 0.062(6) 0.040(6) 0.011(5) 0.002(4) 0.021(5)
C43 0.043(5) 0.040(5) 0.044(6) 0.008(4) 0.006(4) -0.005(4)
C44 0.020(4) 0.047(5) 0.034(5) 0.000(4) 0.005(3) 0.004(4)
C45 0.046(5) 0.043(5) 0.043(6) 0.008(4) 0.010(4) 0.020(4)
C46 0.035(5) 0.077(7) 0.055(7) 0.014(5) 0.009(5) 0.014(5)
C47 0.037(6) 0.102(9) 0.067(8) 0.024(7) -0.004(5) 0.003(6)
C48 0.050(7) 0.075(8) 0.076(8) 0.001(6) -0.004(6) -0.024(6)
C49 0.035(5) 0.058(6) 0.054(6) -0.001(5) -0.002(4) -0.007(4)
C50 0.040(5) 0.024(4) 0.060(6) 0.006(4) 0.015(4) 0.001(4)
C51 0.056(6) 0.034(5) 0.060(7) 0.011(5) 0.015(5) 0.003(4)
C52 0.050(6) 0.052(6) 0.087(9) -0.001(6) 0.030(6) 0.011(5)
C53 0.070(7) 0.062(7) 0.061(8) -0.006(6) 0.030(6) 0.005(6)
C54 0.089(8) 0.050(6) 0.048(7) 0.003(5) 0.024(6) 0.001(6)
C55 0.072(7) 0.042(5) 0.031(5) 0.006(4) 0.010(5) 0.008(5)
C56 0.039(5) 0.037(5) 0.033(5) 0.000(4) 0.007(4) 0.000(4)
C57 0.038(5) 0.037(5) 0.062(7) 0.003(5) 0.020(5) 0.013(4)
C58 0.049(6) 0.069(7) 0.063(7) 0.023(6) 0.013(5) 0.025(5)
C59 0.049(6) 0.064(7) 0.081(9) 0.006(6) 0.022(6) 0.026(5)
C60 0.062(7) 0.053(6) 0.053(7) -0.003(5) 0.009(5) 0.024(5)
C61 0.043(5) 0.055(6) 0.031(5) -0.006(4) 0.010(4) 0.008(4)
C62 0.046(5) 0.034(5) 0.027(5) 0.003(4) 0.014(4) -0.005(4)
C63 0.054(6) 0.047(5) 0.036(5) 0.010(4) -0.001(4) -0.004(5)
C64 0.054(6) 0.063(7) 0.044(6) -0.006(5) -0.002(5) -0.009(5)
C65 0.056(7) 0.081(8) 0.051(7) -0.005(6) -0.011(5) -0.019(6)
C66 0.062(7) 0.062(7) 0.064(8) 0.003(6) -0.014(6) 0.010(5)
C67 0.056(6) 0.043(5) 0.056(7) 0.009(5) -0.006(5) 0.011(5)
C68 0.038(5) 0.033(4) 0.026(5) 0.002(4) 0.012(4) 0.000(4)
C69 0.046(5) 0.053(6) 0.034(5) -0.002(4) 0.003(4) 0.000(4)
C70 0.049(6) 0.051(6) 0.066(7) -0.005(5) 0.024(5) -0.015(5)
C71 0.074(7) 0.047(6) 0.046(6) -0.001(5) 0.030(6) -0.003(5)
C72 0.070(7) 0.066(7) 0.031(6) 0.007(5) 0.015(5) -0.007(5)
C73 0.056(6) 0.035(5) 0.042(6) 0.000(4) 0.015(5) 0.000(4)
Pt3 0.02581(16) 0.03316(17) 0.03348(19) -0.00254(14) 0.00544(14) 0.00027(13)
Pt4 0.02501(16) 0.03505(18) 0.0385(2) -0.00379(15) 0.00667(14) -0.00119(13)
Au2 0.03188(18) 0.0515(2) 0.0491(2) 0.00828(17) 0.00610(16) 0.00513(16)
S3 0.0326(12) 0.0565(14) 0.0355(13) -0.0083(11) 0.0065(10) -0.0048(10)
S4 0.0275(11) 0.0350(11) 0.0476(14) -0.0039(10) 0.0096(10) -0.0011(9)
P5 0.0345(12) 0.0405(13) 0.0335(13) -0.0022(10) 0.0066(10) 0.0025(10)
P6 0.0296(11) 0.0352(12) 0.0408(14) -0.0035(10) 0.0054(10) -0.0018(9)
P7 0.0323(12) 0.0371(12) 0.0470(15) -0.0076(11) 0.0105(11) -0.0044(10)
P8 0.0310(12) 0.0350(12) 0.0431(14) -0.0016(10) 0.0109(10) 0.0015(9)
N2 0.041(5) 0.089(7) 0.086(7) 0.041(6) 0.032(5) 0.005(5)
C86 0.032(5) 0.043(5) 0.052(6) -0.009(4) -0.011(4) 0.003(4)
C87 0.055(6) 0.045(6) 0.062(7) 0.001(5) 0.004(5) -0.010(5)
C88 0.061(7) 0.048(6) 0.115(11) -0.002(7) 0.013(7) -0.016(5)
C89 0.072(8) 0.044(7) 0.148(14) 0.008(7) -0.004(8) -0.011(6)
C90 0.078(9) 0.073(9) 0.101(11) -0.044(7) -0.030(7) 0.009(7)
C91 0.055(6) 0.056(6) 0.052(7) -0.017(5) -0.005(5) 0.007(5)
C92 0.031(5) 0.051(5) 0.030(5) -0.006(4) 0.001(4) 0.012(4)
C93 0.033(5) 0.055(6) 0.046(6) 0.003(5) -0.002(4) 0.002(4)
C94 0.052(6) 0.071(7) 0.048(6) 0.007(5) -0.005(5) 0.015(5)
C95 0.031(5) 0.089(8) 0.064(8) -0.021(6) 0.002(5) 0.018(5)
C96 0.042(6) 0.067(7) 0.081(9) -0.010(6) 0.014(6) 0.008(5)
C97 0.038(5) 0.041(5) 0.058(6) 0.001(4) 0.012(5) 0.010(4)
C98 0.049(6) 0.045(5) 0.042(6) -0.006(4) 0.010(4) 0.004(4)
C99 0.057(6) 0.047(6) 0.056(7) 0.005(5) 0.013(5) 0.014(5)
C100 0.080(8) 0.065(7) 0.039(6) -0.001(5) 0.005(5) 0.006(6)
C101 0.118(11) 0.069(8) 0.053(8) 0.010(6) 0.034(7) 0.006(7)
C102 0.091(9) 0.103(10) 0.046(7) -0.005(7) 0.026(6) 0.013(7)
C103 0.070(7) 0.090(8) 0.035(6) -0.001(5) 0.015(5) 0.033(6)
C104 0.028(4) 0.027(4) 0.061(6) -0.006(4) 0.012(4) -0.002(4)
C105 0.045(6) 0.054(6) 0.062(7) -0.004(5) 0.012(5) 0.003(5)
C106 0.056(7) 0.043(6) 0.105(10) -0.017(6) 0.018(6) 0.012(5)
C107 0.037(6) 0.069(7) 0.103(10) -0.053(7) 0.005(6) 0.010(5)
C108 0.050(6) 0.096(9) 0.056(7) -0.014(6) 0.013(5) 0.016(6)
C109 0.047(6) 0.063(6) 0.045(6) -0.007(5) 0.006(5) 0.009(5)
C110 0.034(5) 0.042(5) 0.043(6) -0.007(4) 0.007(4) 0.008(4)
C111 0.051(6) 0.055(6) 0.028(5) 0.004(4) 0.003(4) 0.021(5)
C112 0.066(7) 0.072(7) 0.048(7) 0.012(5) 0.017(5) 0.022(6)
C113 0.054(7) 0.103(9) 0.053(7) 0.001(7) -0.004(5) 0.030(6)
C114 0.065(8) 0.082(9) 0.096(10) -0.031(8) -0.004(7) 0.018(7)
C115 0.050(6) 0.051(6) 0.089(9) -0.020(6) -0.007(6) 0.010(5)
C116 0.053(6) 0.025(4) 0.062(7) -0.009(4) 0.027(5) -0.013(4)
C117 0.080(8) 0.074(8) 0.053(7) 0.005(6) 0.009(6) -0.032(6)
C118 0.131(12) 0.069(8) 0.073(9) 0.005(7) 0.040(8) -0.029(8)
C119 0.140(13) 0.044(7) 0.130(13) 0.030(8) 0.087(11) 0.013(8)
C120 0.077(9) 0.061(8) 0.197(18) 0.034(9) 0.087(11) 0.003(7)
C121 0.043(6) 0.055(7) 0.139(12) -0.001(7) 0.039(7) 0.002(5)
C122 0.033(5) 0.039(5) 0.052(6) -0.009(4) 0.005(4) 0.002(4)
C123 0.039(5) 0.037(5) 0.090(8) 0.002(5) 0.003(5) -0.002(4)
C124 0.065(8) 0.044(6) 0.132(12) 0.001(7) 0.011(8) 0.003(6)
C125 0.075(8) 0.045(6) 0.097(10) 0.011(6) 0.019(7) 0.003(6)
C126 0.051(6) 0.072(8) 0.083(9) 0.018(6) 0.007(6) 0.015(6)
C127 0.058(6) 0.037(5) 0.070(8) -0.004(5) 0.014(5) -0.003(5)
C128 0.032(5) 0.045(5) 0.041(6) -0.015(4) 0.002(4) -0.002(4)
C129 0.039(5) 0.045(6) 0.070(7) -0.004(5) 0.008(5) 0.005(4)
C130 0.036(6) 0.076(8) 0.119(11) 0.010(7) 0.021(6) 0.007(5)
C131 0.032(6) 0.094(9) 0.119(11) 0.026(8) 0.020(6) 0.023(6)
C132 0.039(6) 0.084(8) 0.078(8) -0.002(6) 0.022(6) -0.012(5)
C133 0.037(5) 0.045(5) 0.050(6) -0.001(4) 0.009(4) -0.004(4)
C134 0.030(5) 0.052(6) 0.053(6) -0.014(5) 0.009(4) -0.013(4)
C135 0.044(6) 0.075(8) 0.082(9) -0.035(6) 0.006(6) -0.009(5)
C136 0.051(8) 0.132(12) 0.112(12) -0.065(10) 0.023(7) -0.028(8)
C137 0.093(10) 0.112(11) 0.068(9) -0.029(8) 0.040(8) -0.046(9)
C138 0.111(11) 0.107(10) 0.055(8) 0.002(7) 0.029(8) -0.021(8)
C139 0.068(7) 0.064(7) 0.067(8) 0.008(6) 0.027(6) 0.012(6)
C140 0.035(5) 0.027(4) 0.040(5) 0.003(4) 0.009(4) 0.005(4)
C141 0.049(5) 0.045(5) 0.035(5) 0.002(4) 0.006(4) 0.007(4)
C142 0.056(6) 0.065(7) 0.047(6) 0.018(5) 0.005(5) 0.018(5)
C143 0.063(7) 0.059(6) 0.059(7) 0.019(5) 0.000(5) 0.018(5)
C144 0.082(8) 0.059(6) 0.046(7) 0.009(5) 0.016(6) 0.028(6)
C145 0.047(6) 0.062(6) 0.049(6) 0.017(5) 0.015(5) 0.015(5)
C146 0.035(5) 0.037(5) 0.041(5) 0.004(4) 0.015(4) 0.003(4)
C147 0.053(6) 0.046(5) 0.044(6) -0.005(4) 0.016(5) 0.001(5)
C148 0.066(7) 0.033(5) 0.064(7) -0.017(5) 0.017(6) -0.007(5)
C149 0.072(7) 0.036(5) 0.073(8) 0.023(5) 0.012(6) 0.014(5)
C150 0.071(7) 0.054(7) 0.074(8) 0.004(6) -0.008(6) 0.023(6)
C151 0.059(6) 0.037(5) 0.069(8) 0.003(5) 0.012(5) -0.003(5)
C152 0.046(5) 0.032(5) 0.042(6) -0.005(4) 0.019(4) -0.002(4)
C153 0.043(5) 0.049(6) 0.051(6) -0.014(5) 0.017(5) 0.001(4)
C154 0.051(6) 0.060(7) 0.079(8) -0.009(6) 0.035(6) -0.007(5)
C155 0.054(6) 0.079(8) 0.051(7) -0.017(6) 0.030(5) -0.022(6)
C156 0.091(8) 0.047(6) 0.037(6) -0.001(5) 0.021(6) -0.028(6)
C157 0.057(6) 0.050(6) 0.039(6) -0.003(4) 0.009(5) -0.004(5)
C158 0.071(8) 0.063(8) 0.117(12) 0.032(8) 0.029(8) 0.019(6)
C159 0.077(9) 0.107(12) 0.155(16) 0.075(11) 0.039(9) 0.024(9)
C160 0.059(8) 0.073(9) 0.21(2) 0.067(11) 0.045(11) 0.007(7)
C161 0.033(6) 0.059(8) 0.177(15) 0.020(8) 0.006(7) 0.006(5)
C162 0.042(6) 0.068(7) 0.072(8) 0.011(6) -0.005(5) 0.009(5)
C163 0.054(6) 0.085(8) 0.064(8) 0.023(6) 0.006(5) 0.022(6)
C164 0.115(11) 0.116(11) 0.080(10) 0.064(9) 0.035(8) 0.060(9)
C165 0.20(2) 0.149(17) 0.138(18) 0.072(14) 0.032(15) 0.074(15)
C166 0.27(3) 0.19(2) 0.128(19) 0.050(16) -0.013(17) 0.13(2)
C167 0.184(18) 0.180(18) 0.077(12) 0.028(11) -0.001(11) 0.112(14)
C168 0.088(9) 0.111(10) 0.050(8) 0.019(7) 0.006(6) 0.052(7)
C169 0.34(3) 0.24(2) 0.128(18) -0.073(17) -0.107(19) 0.20(2)

loop_
_atom_type_symbol
_atom_type_description
_atom_type_scat_dispersion_real
_atom_type_scat_dispersion_imag
_atom_type_scat_source
C C 0.0033 0.0016 'International Tables Vol C Tables 4.2.6.8 and 6.1.1.4'
H H 0.0000 0.0000 'International Tables Vol C Tables 4.2.6.8 and 6.1.1.4'
B B 0.0013 0.0007 'International Tables Vol C Tables 4.2.6.8 and 6.1.1.4'
N N 0.0061 0.0033 'International Tables Vol C Tables 4.2.6.8 and 6.1.1.4'
P P 0.1023 0.0942 'International Tables Vol C Tables 4.2.6.8 and 6.1.1.4'
S S 0.1246 0.1234 'International Tables Vol C Tables 4.2.6.8 and 6.1.1.4'
Pt Pt -1.7033 8.3905 'International Tables Vol C Tables 4.2.6.8 and 6.1.1.4'
Au Au -2.0133 8.8022 'International Tables Vol C Tables 4.2.6.8 and 6.1.1.4'
F F 0.0171 0.0103 'International Tables Vol C Tables 4.2.6.8 and 6.1.1.4'

loop_
_geom_angle_atom_site_label_1
_geom_angle_atom_site_label_2
_geom_angle_atom_site_label_3
_geom_angle
P2 Pt1 P1 99.94(8)
P2 Pt1 S2 170.19(8)
P1 Pt1 S2 88.86(8)
P2 Pt1 S1 92.90(8)
P1 Pt1 S1 167.03(8)
S2 Pt1 S1 78.20(8)
P3 Pt2 P4 99.00(7)
P3 Pt2 S2 92.95(7)
P4 Pt2 S2 167.96(7)
P3 Pt2 S1 170.68(7)
P4 Pt2 S1 89.95(7)
S2 Pt2 S1 78.05(7)
C79' Au1 N1' 74.5(2)
C79' Au1 C79 67.7(2)
N1' Au1 C79 7.3(3)
C79' Au1 N1 17.0(3)
N1' Au1 N1 91.2(2)
C79 Au1 N1 84.5(3)
C79' Au1 S1 171.8(2)
N1' Au1 S1 97.3(2)
C79 Au1 S1 104.15(19)
N1 Au1 S1 171.09(18)
C79' Au1 S2 109.9(2)
N1' Au1 S2 175.5(2)
C79 Au1 S2 176.9(2)
N1 Au1 S2 93.16(18)
S1 Au1 S2 78.29(7)
Au1 S1 Pt1 82.90(7)
Au1 S1 Pt2 82.47(7)
Pt1 S1 Pt2 87.67(7)
Pt2 S2 Pt1 88.24(7)
Pt2 S2 Au1 82.45(7)
Pt1 S2 Au1 82.69(7)
C1 P1 C7 104.3(4)
C1 P1 C13 101.8(4)
C7 P1 C13 106.1(4)
C1 P1 Pt1 121.5(3)
C7 P1 Pt1 109.2(3)
C13 P1 Pt1 112.7(3)
C26 P2 C19 101.6(4)
C26 P2 C32 108.5(4)
C19 P2 C32 104.7(4)
C26 P2 Pt1 117.2(3)
C19 P2 Pt1 111.6(3)
C32 P2 Pt1 112.1(3)
C44 P3 C38 109.4(4)
C44 P3 C50 103.2(4)
C38 P3 C50 104.0(4)
C44 P3 Pt2 115.1(3)
C38 P3 Pt2 113.2(3)
C50 P3 Pt2 110.8(3)
C56 P4 C68 101.5(4)
C56 P4 C62 106.9(4)
C68 P4 C62 105.8(4)
C56 P4 Pt2 112.0(3)
C68 P4 Pt2 122.2(3)
C62 P4 Pt2 107.5(3)
C6 C1 C2 118.7(8)
C6 C1 P1 119.4(6)
C2 C1 P1 121.9(7)
C3 C2 C1 120.5(9)
C2 C3 C4 120.8(9)
C3 C4 C5 120.1(10)
C4 C5 C6 119.9(10)
C1 C6 C5 120.0(9)
C12 C7 C8 118.8(9)
C12 C7 P1 123.3(7)
C8 C7 P1 117.9(7)
C9 C8 C7 118.0(10)
C10 C9 C8 124.1(12)
C9 C10 C11 119.3(10)
C10 C11 C12 120.5(10)
C7 C12 C11 119.2(10)
C14 C13 C18 118.8(8)
C14 C13 P1 121.2(6)
C18 C13 P1 120.0(7)
C15 C14 C13 121.0(9)
C14 C15 C16 120.2(9)
C17 C16 C15 118.1(9)
C16 C17 C18 123.5(10)
C17 C18 C13 118.2(9)
C20 C19 C24 118.9(8)
C20 C19 P2 121.1(7)
C24 C19 P2 119.3(6)
C19 C20 C21 119.8(9)
C22 C21 C20 119.8(10)
C23 C22 C21 121.0(10)
C22 C23 C24 119.6(9)
C19 C24 C23 120.9(9)
C27 C26 C31 119.2(9)
C27 C26 P2 120.5(7)
C31 C26 P2 120.1(7)
C26 C27 C28 120.1(10)
C29 C28 C27 120.9(10)
C28 C29 C30 120.4(10)
C29 C30 C31 120.4(10)
C30 C31 C26 118.8(10)
C37 C32 C33 120.7(8)
C37 C32 P2 123.5(7)
C33 C32 P2 115.8(7)
C32 C33 C34 119.4(9)
C35 C34 C33 119.2(11)
C34 C35 C36 121.4(10)
C35 C36 C37 119.9(10)
C32 C37 C36 119.3(10)
C39 C38 C43 118.5(8)
C39 C38 P3 123.3(7)
C43 C38 P3 118.2(6)
C38 C39 C40 117.3(8)
C41 C40 C39 122.9(8)
C40 C41 C42 119.8(9)
C43 C42 C41 119.2(9)
C42 C43 C38 122.3(8)
C49 C44 C45 118.6(8)
C49 C44 P3 121.4(7)
C45 C44 P3 119.9(6)
C46 C45 C44 120.9(9)
C47 C46 C45 119.7(10)
C46 C47 C48 120.6(10)
C47 C48 C49 119.7(9)
C44 C49 C48 120.4(9)
C51 C50 C55 119.3(8)
C51 C50 P3 121.8(7)
C55 C50 P3 118.8(7)
C50 C51 C52 120.9(10)
C53 C52 C51 119.0(10)
C54 C53 C52 120.6(10)
C53 C54 C55 121.5(10)
C54 C55 C50 118.7(9)
C57 C56 C61 118.2(8)
C57 C56 P4 121.3(6)
C61 C56 P4 120.4(7)
C58 C57 C56 120.5(8)
C57 C58 C59 119.5(10)
C60 C59 C58 121.0(10)
C59 C60 C61 120.1(9)
C60 C61 C56 120.7(9)
C67 C62 C63 118.5(8)
C67 C62 P4 120.1(6)
C63 C62 P4 121.3(7)
C64 C63 C62 119.5(9)
C65 C64 C63 120.4(10)
C64 C65 C66 121.5(9)
C67 C66 C65 117.3(10)
C66 C67 C62 122.8(9)
C69 C68 C73 119.4(8)
C69 C68 P4 119.3(7)
C73 C68 P4 121.2(6)
C68 C69 C70 120.9(9)
C71 C70 C69 118.4(9)
C72 C71 C70 122.1(9)
C71 C72 C73 119.7(10)
C68 C73 C72 119.4(9)
C74 N1 C78 120.0
C74 N1 Au1 109.7(2)
C78 N1 Au1 130.2(2)
N1 C74 C76 120.0
N1 C74 C80 119.6
C76 C74 C80 120.3
C75 C76 C74 120.0
C77 C75 C76 120.0
C78 C77 C75 120.0
C77 C78 N1 120.0
C80 C79 C84 120.0
C80 C79 Au1 116.5(2)
C84 C79 Au1 123.5(2)
C79 C80 C81 120.0
C79 C80 C74 109.4
C81 C80 C74 130.6
C82 C81 C80 120.0
C81 C82 C83 120.0
C84 C83 C82 120.0
C84 C83 C85 116.4(12)
C82 C83 C85 123.6(12)
C83 C84 C79 120.0
C74' N1' C78' 120.0
C74' N1' Au1 113.0(2)
C78' N1' Au1 126.6(2)
C80' C74' N1' 122.2
C80' C74' C75' 117.8
N1' C74' C75' 120.0
C76' C75' C74' 120.0
C77' C76' C75' 120.0
C76' C77' C78' 120.0
C77' C78' N1' 120.0
C84' C79' C80' 120.0
C84' C79' Au1 115.2(3)
C80' C79' Au1 124.6(3)
C74' C80' C79' 105.5
C74' C80' C81' 134.5
C79' C80' C81' 120.0
C80' C81' C82' 120.0
C83' C82' C81' 120.0
C82' C83' C84' 120.0
C82' C83' C85' 118.1(10)
C84' C83' C85' 121.9(11)
C79' C84' C83' 120.0
P6 Pt3 P5 99.34(8)
P6 Pt3 S4 91.58(7)
P5 Pt3 S4 168.93(7)
P6 Pt3 S3 163.15(9)
P5 Pt3 S3 90.98(8)
S4 Pt3 S3 77.97(7)
P8 Pt4 P7 100.73(8)
P8 Pt4 S3 165.46(7)
P7 Pt4 S3 93.79(8)
P8 Pt4 S4 87.41(7)
P7 Pt4 S4 170.94(8)
S3 Pt4 S4 78.05(7)
C163 Au2 N2 80.5(4)
C163 Au2 S3 100.7(2)
N2 Au2 S3 177.4(2)
C163 Au2 S4 176.8(2)
N2 Au2 S4 100.1(3)
S3 Au2 S4 78.52(7)
Au2 S3 Pt4 82.80(7)
Au2 S3 Pt3 81.94(7)
Pt4 S3 Pt3 88.98(7)
Pt3 S4 Pt4 89.29(7)
Pt3 S4 Au2 81.38(7)
Pt4 S4 Au2 81.71(7)
C98 P5 C86 104.5(4)
C98 P5 C92 104.2(4)
C86 P5 C92 102.2(4)
C98 P5 Pt3 113.0(3)
C86 P5 Pt3 112.7(3)
C92 P5 Pt3 118.8(3)
C110 P6 C116 109.8(4)
C110 P6 C104 101.6(4)
C116 P6 C104 105.2(4)
C110 P6 Pt3 120.6(3)
C116 P6 Pt3 106.5(3)
C104 P6 Pt3 112.2(3)
C122 P7 C134 102.4(4)
C122 P7 C128 109.9(4)
C134 P7 C128 102.8(4)
C122 P7 Pt4 114.9(3)
C134 P7 Pt4 112.5(3)
C128 P7 Pt4 113.2(3)
C140 P8 C152 101.8(4)
C140 P8 C146 106.0(4)
C152 P8 C146 106.0(4)
C140 P8 Pt4 111.5(3)
C152 P8 Pt4 122.5(3)
C146 P8 Pt4 107.9(3)
C158 N2 C162 118.8(10)
C158 N2 Au2 115.5(8)
C162 N2 Au2 125.6(8)
C91 C86 C87 119.4(8)
C91 C86 P5 121.8(8)
C87 C86 P5 118.8(7)
C88 C87 C86 121.4(10)
C87 C88 C89 119.0(11)
C90 C89 C88 119.6(10)
C89 C90 C91 120.9(11)
C86 C91 C90 119.2(11)
C97 C92 C93 117.4(8)
C97 C92 P5 120.5(7)
C93 C92 P5 121.6(6)
C94 C93 C92 121.7(8)
C93 C94 C95 119.0(10)
C96 C95 C94 121.0(10)
C95 C96 C97 118.0(9)
C92 C97 C96 122.8(9)
C103 C98 C99 118.3(9)
C103 C98 P5 122.6(8)
C99 C98 P5 119.0(7)
C100 C99 C98 120.6(9)
C99 C100 C101 121.2(11)
C102 C101 C100 117.4(10)
C101 C102 C103 122.6(11)
C102 C103 C98 119.7(11)
C109 C104 C105 120.0(8)
C109 C104 P6 118.7(7)
C105 C104 P6 121.2(7)
C106 C105 C104 119.6(10)
C107 C106 C105 120.4(11)
C106 C107 C108 120.9(9)
C109 C108 C107 118.9(10)
C104 C109 C108 120.1(10)
C111 C110 C115 121.1(9)
C111 C110 P6 119.7(6)
C115 C110 P6 119.1(7)
C110 C111 C112 121.1(9)
C113 C112 C111 119.7(10)
C112 C113 C114 117.8(11)
C115 C114 C113 122.6(10)
C110 C115 C114 117.6(10)
C117 C116 C121 115.9(9)
C117 C116 P6 119.6(7)
C121 C116 P6 124.5(9)
C118 C117 C116 123.3(12)
C117 C118 C119 119.6(14)
C120 C119 C118 119.3(11)
C119 C120 C121 121.9(12)
C120 C121 C116 120.0(13)
C123 C122 C127 118.2(9)
C123 C122 P7 121.4(7)
C127 C122 P7 120.3(6)
C124 C123 C122 120.2(10)
C123 C124 C125 121.2(10)
C126 C125 C124 118.5(11)
C125 C126 C127 122.3(11)
C126 C127 C122 119.3(9)
C129 C128 C133 121.6(8)
C129 C128 P7 117.9(7)
C133 C128 P7 120.5(7)
C128 C129 C130 120.6(9)
C131 C130 C129 118.9(11)
C132 C131 C130 119.5(9)
C131 C132 C133 122.5(9)
C132 C133 C128 116.8(9)
C139 C134 C135 118.9(10)
C139 C134 P7 121.8(7)
C135 C134 P7 119.1(9)
C136 C135 C134 120.8(13)
C135 C136 C137 119.1(12)
C138 C137 C136 121.3(12)
C137 C138 C139 118.0(14)
C134 C139 C138 121.9(11)
C141 C140 C145 119.7(8)
C141 C140 P8 121.4(6)
C145 C140 P8 118.9(6)
C140 C141 C142 120.7(9)
C143 C142 C141 120.1(9)
C142 C143 C144 121.2(10)
C143 C144 C145 119.7(9)
C140 C145 C144 118.6(8)
C147 C146 C151 118.3(8)
C147 C146 P8 123.5(7)
C151 C146 P8 118.0(6)
C146 C147 C148 118.8(10)
C149 C148 C147 123.8(9)
C148 C149 C150 117.2(9)
C151 C150 C149 120.5(10)
C150 C151 C146 121.4(9)
C153 C152 C157 120.2(8)
C153 C152 P8 122.5(7)
C157 C152 P8 117.3(7)
C152 C153 C154 119.4(9)
C155 C154 C153 120.5(10)
C154 C155 C156 120.7(8)
C155 C156 C157 119.8(10)
C156 C157 C152 119.3(9)
N2 C158 C159 120.0(13)
N2 C158 C164 113.8(10)
C159 C158 C164 126.2(13)
C160 C159 C158 120.3(14)
C161 C160 C159 120.3(13)
C160 C161 C162 118.0(14)
N2 C162 C161 122.6(12)
C164 C163 C168 120.0
C164 C163 Au2 112.6(5)
C168 C163 Au2 127.1(5)
C165 C164 C163 120.0
C165 C164 C158 123.0(8)
C163 C164 C158 117.0(8)
C164 C165 C166 120.0
C167 C166 C165 120.0
C166 C167 C168 120.0
C166 C167 C169 121.0(11)
C168 C167 C169 119.0(11)
C167 C168 C163 120.0
F3 B1 F1 109.7(11)
F3 B1 F2 110.2(11)
F1 B1 F2 112.3(12)
F3 B1 F4 110.0(12)
F1 B1 F4 107.7(10)
F2 B1 F4 106.9(11)
F7 B2 F5 121.7(14)
F7 B2 F6 116.9(14)
F5 B2 F6 115.9(12)
F7 B2 F8 93.5(12)
F5 B2 F8 99.9(12)
F6 B2 F8 100.3(12)

loop_
_geom_bond_atom_site_label_1
_geom_bond_atom_site_label_2
_geom_bond_distance
Pt1 P2 2.274(2)
Pt1 P1 2.300(2)
Pt1 S2 2.362(2)
Pt1 S1 2.369(2)
Pt2 P3 2.269(2)
Pt2 P4 2.294(2)
Pt2 S2 2.361(2)
Pt2 S1 2.378(2)
Au1 C79' 1.939(8)
Au1 N1' 2.009(8)
Au1 C79 2.129(9)
Au1 N1 2.148(7)
Au1 S1 2.354(2)
Au1 S2 2.372(2)
P1 C1 1.823(8)
P1 C7 1.830(9)
P1 C13 1.839(8)
P2 C26 1.816(9)
P2 C19 1.826(8)
P2 C32 1.846(8)
P3 C44 1.819(8)
P3 C38 1.823(9)
P3 C50 1.826(8)
P4 C56 1.812(9)
P4 C68 1.835(7)
P4 C62 1.846(8)
C1 C6 1.401(12)
C1 C2 1.415(11)
C2 C3 1.381(13)
C3 C4 1.384(14)
C4 C5 1.392(13)
C5 C6 1.411(12)
C7 C12 1.381(11)
C7 C8 1.408(13)
C8 C9 1.382(13)
C9 C10 1.299(14)
C10 C11 1.373(16)
C11 C12 1.407(14)
C13 C14 1.404(11)
C13 C18 1.411(12)
C14 C15 1.373(11)
C15 C16 1.400(13)
C16 C17 1.372(14)
C17 C18 1.373(13)
C19 C20 1.379(11)
C19 C24 1.395(11)
C20 C21 1.426(12)
C21 C22 1.369(14)
C22 C23 1.365(14)
C23 C24 1.403(12)
C26 C27 1.382(12)
C26 C31 1.412(12)
C27 C28 1.392(13)
C28 C29 1.351(14)
C29 C30 1.374(14)
C30 C31 1.405(13)
C32 C37 1.374(12)
C32 C33 1.385(12)
C33 C34 1.405(11)
C34 C35 1.367(15)
C35 C36 1.367(15)
C36 C37 1.398(12)
C38 C39 1.386(10)
C38 C43 1.400(12)
C39 C40 1.401(12)
C40 C41 1.351(12)
C41 C42 1.362(12)
C42 C43 1.360(12)
C44 C49 1.368(11)
C44 C45 1.401(11)
C45 C46 1.383(12)
C46 C47 1.365(13)
C47 C48 1.376(14)
C48 C49 1.403(13)
C50 C51 1.376(12)
C50 C55 1.426(12)
C51 C52 1.414(12)
C52 C53 1.388(14)
C53 C54 1.365(14)
C54 C55 1.394(12)
C56 C57 1.401(12)
C56 C61 1.408(11)
C57 C58 1.387(12)
C58 C59 1.403(13)
C59 C60 1.350(13)
C60 C61 1.395(12)
C62 C67 1.380(12)
C62 C63 1.395(11)
C63 C64 1.372(12)
C64 C65 1.371(14)
C65 C66 1.384(13)
C66 C67 1.369(13)
C68 C69 1.373(11)
C68 C73 1.396(12)
C69 C70 1.412(11)
C70 C71 1.366(13)
C71 C72 1.362(13)
C72 C73 1.406(11)
N1 C74 1.3900
N1 C78 1.3900
C74 C76 1.3900
C74 C80 1.7216
C76 C75 1.3900
C75 C77 1.3900
C77 C78 1.3900
C79 C80 1.3898
C79 C84 1.3904
C80 C81 1.3899
C81 C82 1.3897
C82 C83 1.3902
C83 C84 1.3899
C83 C85 1.40(2)
N1' C74' 1.3900
N1' C78' 1.3900
C74' C80' 1.2711
C74' C75' 1.3900
C75' C76' 1.3900
C76' C77' 1.3900
C77' C78' 1.3900
C79' C84' 1.3899
C79' C80' 1.3900
C80' C81' 1.3901
C81' C82' 1.3903
C82' C83' 1.3899
C83' C84' 1.3899
C83' C85' 1.66(3)
Pt3 P6 2.296(2)
Pt3 P5 2.298(2)
Pt3 S4 2.362(2)
Pt3 S3 2.381(2)
Pt4 P8 2.285(2)
Pt4 P7 2.285(2)
Pt4 S3 2.367(2)
Pt4 S4 2.3726(19)
Au2 C163 2.030(6)
Au2 N2 2.048(9)
Au2 S3 2.335(2)
Au2 S4 2.381(2)
P5 C98 1.812(9)
P5 C86 1.823(8)
P5 C92 1.828(8)
P6 C110 1.821(9)
P6 C116 1.830(9)
P6 C104 1.834(8)
P7 C122 1.795(9)
P7 C134 1.837(9)
P7 C128 1.855(8)
P8 C140 1.825(9)
P8 C152 1.828(8)
P8 C146 1.841(8)
N2 C158 1.348(14)
N2 C162 1.360(12)
C86 C91 1.369(12)
C86 C87 1.398(12)
C87 C88 1.372(12)
C88 C89 1.404(16)
C89 C90 1.372(17)
C90 C91 1.411(14)
C92 C97 1.370(11)
C92 C93 1.394(12)
C93 C94 1.379(12)
C94 C95 1.384(12)
C95 C96 1.386(14)
C96 C97 1.389(13)
C98 C103 1.401(12)
C98 C99 1.403(13)
C99 C100 1.375(13)
C100 C101 1.404(14)
C101 C102 1.376(16)
C102 C103 1.379(14)
C104 C109 1.380(12)
C104 C105 1.391(12)
C105 C106 1.390(12)
C106 C107 1.350(15)
C107 C108 1.401(15)
C108 C109 1.390(12)
C110 C111 1.361(11)
C110 C115 1.383(12)
C111 C112 1.410(13)
C112 C113 1.377(13)
C113 C114 1.408(15)
C114 C115 1.397(16)
C116 C117 1.386(14)
C116 C121 1.417(12)
C117 C118 1.337(13)
C118 C119 1.399(17)
C119 C120 1.328(19)
C120 C121 1.377(16)
C122 C123 1.398(11)
C122 C127 1.412(13)
C123 C124 1.374(14)
C124 C125 1.383(15)
C125 C126 1.361(13)
C126 C127 1.376(13)
C128 C129 1.337(12)
C128 C133 1.399(11)
C129 C130 1.394(12)
C130 C131 1.382(14)
C131 C132 1.356(15)
C132 C133 1.381(12)
C134 C139 1.366(14)
C134 C135 1.386(13)
C135 C136 1.351(15)
C136 C137 1.409(19)
C137 C138 1.355(17)
C138 C139 1.390(14)
C140 C141 1.386(11)
C140 C145 1.403(11)
C141 C142 1.394(12)
C142 C143 1.347(13)
C143 C144 1.393(13)
C144 C145 1.416(13)
C146 C147 1.376(11)
C146 C151 1.391(12)
C147 C148 1.378(12)
C148 C149 1.345(13)
C149 C150 1.398(13)
C150 C151 1.355(12)
C152 C153 1.396(12)
C152 C157 1.407(12)
C153 C154 1.396(11)
C154 C155 1.373(14)
C155 C156 1.394(14)
C156 C157 1.397(11)
C158 C159 1.403(16)
C158 C164 1.459(14)
C159 C160 1.380(19)
C160 C161 1.345(18)
C161 C162 1.409(14)
C163 C164 1.3900
C163 C168 1.3900
C164 C165 1.3900
C165 C166 1.3900
C166 C167 1.3900
C167 C168 1.3900
C167 C169 1.481(17)
B1 F3 1.340(14)
B1 F1 1.357(14)
B1 F2 1.373(14)
B1 F4 1.393(14)
B2 F7 1.280(14)
B2 F5 1.317(14)
B2 F6 1.352(14)
B2 F8 1.484(15)
